data_7037377
loop_
_publ_author_name
'Younis, Fadi M.'
'Krieck, Sven'
'G\"orls, Helmar'
'Westerhausen, Matthias'

_publ_section_title
;
 Hydroamination of diphenylbutadiyne with secondary N-methyl-anilines
 using the dipotassium tetrakis(2,6-diisopropylanilino)calciate
 precatalyst.
;
_journal_issue 14
_journal_name_full 'Dalton transactions (Cambridge, England : 2003)'
_journal_page_first 6241
_journal_page_last 6250
_journal_paper_doi 10.1039/c5dt03818a
_journal_volume 45
_journal_year 2016
_chemical_formula_moiety 'C30 H27 F N2'
_chemical_formula_sum 'C30 H27 F N2'
_chemical_formula_weight 434.54
_chemical_name_systematic
; 
 ? 
;
_space_group_IT_number 14
_symmetry_cell_setting monoclinic
_symmetry_space_group_name_Hall '-P 2ybc'
_symmetry_space_group_name_H-M 'P 1 21/c 1'
_atom_sites_solution_hydrogens mixed
_atom_sites_solution_primary direct
_atom_sites_solution_secondary difmap
_audit_creation_method SHELXL-97
_audit_update_record
;
2015-09-24 deposited with the CCDC.
2015-11-18 downloaded from the CCDC.
;
_cell_angle_alpha 90
_cell_angle_beta 100.576(2)
_cell_angle_gamma 90
_cell_formula_units_Z 2
_cell_length_a 11.7393(4)
_cell_length_b 8.3583(3)
_cell_length_c 11.9106(4)
_cell_measurement_temperature 133(2)
_cell_volume 1148.82(7)
_computing_cell_refinement DENZO
_computing_data_collection COLLECT
_computing_data_reduction DENZO
_computing_molecular_graphics SHELXTL/PC
_computing_publication_material SHELXL-97
_computing_structure_refinement 'SHELXL-97 (Sheldrick, 2008)'
_computing_structure_solution 'SHELXS-97 (Sheldrick, 2008)'
_diffrn_ambient_temperature 133(2)
_diffrn_measured_fraction_theta_full 0.994
_diffrn_measured_fraction_theta_max 0.994
_diffrn_measurement_device_type KappaCCD
_diffrn_measurement_method 'phi- + omega-scan'
_diffrn_radiation_monochromator graphite
_diffrn_radiation_source 'fine-focus sealed tube'
_diffrn_radiation_type MoK\a
_diffrn_radiation_wavelength 0.71073
_diffrn_reflns_av_R_equivalents 0.0360
_diffrn_reflns_av_sigmaI/netI 0.0307
_diffrn_reflns_limit_h_max 14
_diffrn_reflns_limit_h_min -15
_diffrn_reflns_limit_k_max 10
_diffrn_reflns_limit_k_min -10
_diffrn_reflns_limit_l_max 15
_diffrn_reflns_limit_l_min -11
_diffrn_reflns_number 7762
_diffrn_reflns_theta_full 27.50
_diffrn_reflns_theta_max 27.50
_diffrn_reflns_theta_min 2.99
_exptl_absorpt_coefficient_mu 0.079
_exptl_absorpt_correction_T_max 0.7456
_exptl_absorpt_correction_T_min 0.6842
_exptl_absorpt_correction_type multi-scan
_exptl_absorpt_process_details 'SADABS, Bruker-AXS, 2002'
_exptl_crystal_colour colourless
_exptl_crystal_density_diffrn 1.256
_exptl_crystal_density_method 'not measured'
_exptl_crystal_description prism
_exptl_crystal_F_000 460
_exptl_crystal_size_max 0.042
_exptl_crystal_size_mid 0.038
_exptl_crystal_size_min 0.028
_refine_diff_density_max 0.378
_refine_diff_density_min -0.241
_refine_diff_density_rms 0.066
_refine_ls_extinction_method none
_refine_ls_goodness_of_fit_ref 1.159
_refine_ls_hydrogen_treatment mixed
_refine_ls_matrix_type full
_refine_ls_number_parameters 206
_refine_ls_number_reflns 2618
_refine_ls_number_restraints 0
_refine_ls_restrained_S_all 1.159
_refine_ls_R_factor_all 0.0744
_refine_ls_R_factor_gt 0.0671
_refine_ls_shift/su_max 0.000
_refine_ls_shift/su_mean 0.000
_refine_ls_structure_factor_coef Fsqd
_refine_ls_weighting_details 'calc w=1/[\s^2^(Fo^2^)+(0.0716P)^2^+1.1608P] where P=(Fo^2^+2Fc^2^)/3'
_refine_ls_weighting_scheme calc
_refine_ls_wR_factor_gt 0.1778
_refine_ls_wR_factor_ref 0.1824
_reflns_number_gt 2346
_reflns_number_total 2618
_reflns_threshold_expression >2sigma(I)
_cod_data_source_file c5dt03818a2.cif
_cod_data_source_block FO5630
_cod_depositor_comments 'Adding full bibliography for 7037372--7037377.cif.'
_cod_original_sg_symbol_H-M 'P 21/c'
_cod_database_code 7037377

loop_
_symmetry_equiv_pos_as_xyz
'x, y, z'
'-x, y+1/2, -z+1/2'
'-x, -y, -z'
'x, -y-1/2, z-1/2'

loop_
_atom_site_label
_atom_site_type_symbol
_atom_site_fract_x
_atom_site_fract_y
_atom_site_fract_z
_atom_site_U_iso_or_equiv
_atom_site_adp_type
_atom_site_occupancy
_atom_site_symmetry_multiplicity
_atom_site_calc_flag
_atom_site_refinement_flags
_atom_site_disorder_assembly
_atom_site_disorder_group
N1 N 0.78383(14) 0.4321(2) 0.45055(14) 0.0228(4) Uani 1 1 d . . .
C1 C 0.88809(16) 0.3499(2) 0.44009(16) 0.0212(4) Uani 1 1 d . . .
C2 C 0.99189(17) 0.4192(2) 0.47857(17) 0.0232(4) Uani 1 1 d . . .
H2 H 1.062(2) 0.355(3) 0.482(2) 0.021(6) Uiso 1 1 d . . .
C3 C 0.7554(2) 0.4508(3) 0.56385(19) 0.0335(5) Uani 1 1 d . . .
H3C H 0.821(2) 0.411(3) 0.623(2) 0.038(7) Uiso 1 1 d . . .
H3B H 0.685(3) 0.399(4) 0.569(3) 0.061(10) Uiso 1 1 d . . .
H3A H 0.740(3) 0.564(4) 0.584(3) 0.049(8) Uiso 1 1 d . . .
C4 C 0.70634(17) 0.4847(2) 0.35495(16) 0.0214(4) Uani 1 1 d . A .
C5 C 0.73135(18) 0.4673(3) 0.24449(18) 0.0247(4) Uani 1 1 d . . .
H5 H 0.803(2) 0.415(4) 0.235(2) 0.042(8) Uiso 1 1 d . . .
C6 C 0.65842(19) 0.5303(3) 0.15012(19) 0.0301(5) Uani 1 1 d . A .
H6 H 0.677(3) 0.522(4) 0.076(3) 0.044(8) Uiso 1 1 d . . .
F1 F 0.4964(2) 0.6815(4) 0.0691(2) 0.0406(7) Uani 0.50 1 d P A 1
C7 C 0.55907(19) 0.6103(3) 0.1634(2) 0.0326(5) Uani 1 1 d . . .
H7A H 0.5102 0.6553 0.0987 0.039 Uiso 0.50 1 calc PR A 2
C8 C 0.53009(18) 0.6254(3) 0.2703(2) 0.0309(5) Uani 1 1 d . A .
H8 H 0.459(2) 0.683(4) 0.277(2) 0.042(8) Uiso 1 1 d . . .
C9 C 0.60222(17) 0.5628(3) 0.36550(19) 0.0257(5) Uani 1 1 d . . .
H9 H 0.583(2) 0.575(3) 0.441(2) 0.034(7) Uiso 1 1 d . . .
C10 C 0.87718(17) 0.1837(2) 0.39635(16) 0.0215(4) Uani 1 1 d . . .
C11 C 0.96991(18) 0.1004(3) 0.36519(17) 0.0243(4) Uani 1 1 d . . .
H11 H 1.049(2) 0.155(3) 0.368(2) 0.028(6) Uiso 1 1 d . . .
C12 C 0.9578(2) -0.0594(3) 0.33214(18) 0.0276(5) Uani 1 1 d . . .
H12 H 1.028(2) -0.112(3) 0.316(2) 0.035(7) Uiso 1 1 d . . .
C13 C 0.8532(2) -0.1376(3) 0.32685(18) 0.0279(5) Uani 1 1 d . . .
H13 H 0.846(2) -0.248(4) 0.306(2) 0.037(7) Uiso 1 1 d . . .
C14 C 0.7595(2) -0.0560(3) 0.35415(19) 0.0289(5) Uani 1 1 d . . .
H14 H 0.682(3) -0.104(4) 0.347(2) 0.041(7) Uiso 1 1 d . . .
C15 C 0.77114(18) 0.1033(3) 0.38847(17) 0.0250(4) Uani 1 1 d . . .
H15 H 0.706(2) 0.156(3) 0.408(2) 0.036(7) Uiso 1 1 d . . .

loop_
_atom_site_aniso_label
_atom_site_aniso_U_11
_atom_site_aniso_U_22
_atom_site_aniso_U_33
_atom_site_aniso_U_23
_atom_site_aniso_U_13
_atom_site_aniso_U_12
N1 0.0209(8) 0.0256(8) 0.0213(8) -0.0026(6) 0.0023(6) 0.0010(7)
C1 0.0210(9) 0.0204(9) 0.0214(9) 0.0008(7) 0.0017(7) -0.0014(7)
C2 0.0215(9) 0.0208(10) 0.0256(10) 0.0014(8) -0.0003(7) -0.0007(8)
C3 0.0321(12) 0.0465(14) 0.0220(10) -0.0027(9) 0.0054(9) 0.0029(10)
C4 0.0198(9) 0.0213(9) 0.0231(10) -0.0023(7) 0.0037(7) -0.0045(7)
C5 0.0215(9) 0.0268(10) 0.0263(10) -0.0015(8) 0.0058(7) 0.0015(8)
C6 0.0291(11) 0.0358(12) 0.0253(11) -0.0002(9) 0.0051(8) 0.0008(9)
F1 0.0303(14) 0.0566(19) 0.0322(14) 0.0107(13) -0.0017(11) 0.0106(13)
C7 0.0279(11) 0.0388(13) 0.0287(11) 0.0056(9) -0.0009(8) 0.0045(9)
C8 0.0211(10) 0.0365(12) 0.0351(12) -0.0017(9) 0.0049(8) 0.0022(9)
C9 0.0217(9) 0.0282(10) 0.0277(10) -0.0039(8) 0.0058(8) -0.0015(8)
C10 0.0234(9) 0.0212(9) 0.0187(9) 0.0009(7) 0.0008(7) -0.0024(7)
C11 0.0234(10) 0.0242(10) 0.0254(10) 0.0003(8) 0.0044(8) -0.0028(8)
C12 0.0322(11) 0.0243(10) 0.0270(10) -0.0009(8) 0.0068(8) 0.0025(8)
C13 0.0408(12) 0.0205(10) 0.0218(10) 0.0001(8) 0.0043(8) -0.0050(9)
C14 0.0315(11) 0.0253(10) 0.0295(11) 0.0005(8) 0.0048(9) -0.0099(9)
C15 0.0243(10) 0.0259(10) 0.0250(10) -0.0001(8) 0.0052(8) -0.0028(8)

loop_
_atom_type_symbol
_atom_type_description
_atom_type_scat_dispersion_real
_atom_type_scat_dispersion_imag
_atom_type_scat_source
C C 0.0033 0.0016 'International Tables Vol C Tables 4.2.6.8 and 6.1.1.4'
H H 0.0000 0.0000 'International Tables Vol C Tables 4.2.6.8 and 6.1.1.4'
N N 0.0061 0.0033 'International Tables Vol C Tables 4.2.6.8 and 6.1.1.4'
F F 0.0171 0.0103 'International Tables Vol C Tables 4.2.6.8 and 6.1.1.4'

loop_
_geom_angle_atom_site_label_1
_geom_angle_atom_site_label_2
_geom_angle_atom_site_label_3
_geom_angle
_geom_angle_site_symmetry_1
_geom_angle_site_symmetry_3
C4 N1 C1 121.48(16) . .
C4 N1 C3 119.83(17) . .
C1 N1 C3 118.56(17) . .
C2 C1 N1 119.84(18) . .
C2 C1 C10 122.43(18) . .
N1 C1 C10 117.49(17) . .
C1 C2 C2 125.0(2) . 3_766
C1 C2 H2 119.0(14) . .
C2 C2 H2 115.9(14) 3_766 .
N1 C3 H3C 109.9(16) . .
N1 C3 H3B 111(2) . .
H3C C3 H3B 112(3) . .
N1 C3 H3A 114.1(18) . .
H3C C3 H3A 107(2) . .
H3B C3 H3A 102(3) . .
N1 C4 C5 121.01(18) . .
N1 C4 C9 121.32(18) . .
C5 C4 C9 117.62(19) . .
C6 C5 C4 121.02(19) . .
C6 C5 H5 119.5(17) . .
C4 C5 H5 119.4(17) . .
C7 C6 C5 120.1(2) . .
C7 C6 H6 119.2(18) . .
C5 C6 H6 120.7(18) . .
F1 C7 C6 117.3(2) . .
F1 C7 C8 122.1(2) . .
C6 C7 C8 120.4(2) . .
F1 C7 H7A 4.5 . .
C6 C7 H7A 119.8 . .
C8 C7 H7A 119.8 . .
C7 C8 C9 120.1(2) . .
C7 C8 H8 118.8(17) . .
C9 C8 H8 121.1(17) . .
C8 C9 C4 120.7(2) . .
C8 C9 H9 120.5(16) . .
C4 C9 H9 118.7(16) . .
C11 C10 C15 117.93(18) . .
C11 C10 C1 122.63(18) . .
C15 C10 C1 119.42(18) . .
C12 C11 C10 120.59(19) . .
C12 C11 H11 118.5(14) . .
C10 C11 H11 120.9(14) . .
C13 C12 C11 120.6(2) . .
C13 C12 H12 123.1(16) . .
C11 C12 H12 116.2(16) . .
C14 C13 C12 119.7(2) . .
C14 C13 H13 120.2(17) . .
C12 C13 H13 120.1(17) . .
C13 C14 C15 120.1(2) . .
C13 C14 H14 122.9(17) . .
C15 C14 H14 117.0(17) . .
C14 C15 C10 121.1(2) . .
C14 C15 H15 118.4(17) . .
C10 C15 H15 120.5(17) . .

loop_
_geom_bond_atom_site_label_1
_geom_bond_atom_site_label_2
_geom_bond_distance
_geom_bond_site_symmetry_2
N1 C4 1.392(3) .
N1 C1 1.429(2) .
N1 C3 1.457(3) .
C1 C2 1.351(3) .
C1 C10 1.481(3) .
C2 C2 1.443(4) 3_766
C2 H2 0.98(2) .
C3 H3C 1.00(3) .
C3 H3B 0.95(4) .
C3 H3A 1.00(3) .
C4 C5 1.407(3) .
C4 C9 1.412(3) .
C5 C6 1.386(3) .
C5 H5 0.98(3) .
C6 C7 1.378(3) .
C6 H6 0.95(3) .
F1 C7 1.362(3) .
C7 C8 1.383(3) .
C7 H7A 0.9500 .
C8 C9 1.387(3) .
C8 H8 0.99(3) .
C9 H9 0.98(3) .
C10 C11 1.399(3) .
C10 C15 1.402(3) .
C11 C12 1.392(3) .
C11 H11 1.03(3) .
C12 C13 1.383(3) .
C12 H12 0.98(3) .
C13 C14 1.383(3) .
C13 H13 0.95(3) .
C14 C15 1.392(3) .
C14 H14 0.99(3) .
C15 H15 0.95(3) .
